data_2205677
loop_
_publ_author_name
'Berrah, Fadila'
'Benali-Cherif, Nourredine'
'Lamraoui, Hanane'

_publ_section_title
;
 <small>DL</small>-Leucinium nitrate
;
_journal_issue 5
_journal_name_full 'Acta Crystallographica Section E'
_journal_page_first o1517
_journal_page_last o1519
_journal_paper_doi 10.1107/S1600536805012110
_journal_volume 61
_journal_year 2005
_chemical_formula_iupac 'C6 H14 N O2 +, N O3 -'
_chemical_formula_moiety 'C6 H14 N O2, N O3'
_chemical_formula_structural 'C6 H14 N2 O5'
_chemical_formula_sum 'C6 H14 N2 O5'
_chemical_formula_weight 194.19
_chemical_name_common 'DL-Leucinium nitrate'
_space_group_IT_number 14
_symmetry_cell_setting monoclinic
_symmetry_space_group_name_Hall '-P 2ybc'
_symmetry_space_group_name_H-M 'P 1 21/c 1'
_atom_sites_solution_hydrogens geom
_atom_sites_solution_primary direct
_atom_sites_solution_secondary difmap
_cell_angle_alpha 90.00
_cell_angle_beta 105.789(2)
_cell_angle_gamma 90.00
_cell_formula_units_Z 4
_cell_length_a 11.0324(2)
_cell_length_b 5.6200(2)
_cell_length_c 16.4317(3)
_cell_measurement_reflns_used 10828
_cell_measurement_temperature 293(2)
_cell_measurement_theta_max 29.99
_cell_measurement_theta_min 5.90
_cell_volume 980.36(4)
_computing_cell_refinement 'DENZO and SCALEPACK (Otwinowski & Minor, 1997)'
_computing_data_collection 'KappaCCD Server Software (Nonius, 1998)'
_computing_data_reduction 'DENZO and SCALEPACK'
_computing_molecular_graphics 'ORTEP-3 (Farrugia, 1997) and CAMERON (Watkin <i>et al.</i>, 1993)'
_computing_publication_material 'WinGX (Farrugia, 1999)'
_computing_structure_refinement 'SHELXL97 (Sheldrick, 1997)'
_computing_structure_solution 'SIR92 (Altomare <i>et al.</i>, 1993)'
_diffrn_measured_fraction_theta_full 0.991
_diffrn_measured_fraction_theta_max 0.991
_diffrn_measurement_device 'Nonius KappaCCD area-detector'
_diffrn_measurement_method \f
_diffrn_radiation_monochromator graphite
_diffrn_radiation_source 'fine-focus sealed tube'
_diffrn_radiation_type MoK\a
_diffrn_radiation_wavelength 0.71073
_diffrn_reflns_av_R_equivalents 0.0941
_diffrn_reflns_av_sigmaI/netI 0.0963
_diffrn_reflns_limit_h_max 15
_diffrn_reflns_limit_h_min -15
_diffrn_reflns_limit_k_max 7
_diffrn_reflns_limit_k_min -7
_diffrn_reflns_limit_l_max 21
_diffrn_reflns_limit_l_min -23
_diffrn_reflns_number 10828
_diffrn_reflns_theta_full 29.99
_diffrn_reflns_theta_max 29.99
_diffrn_reflns_theta_min 5.90
_diffrn_standards_decay_% 0
_diffrn_standards_number 0
_exptl_absorpt_coefficient_mu 0.114
_exptl_absorpt_correction_type none
_exptl_crystal_colour colorless
_exptl_crystal_density_diffrn 1.316
_exptl_crystal_description Needle
_exptl_crystal_F_000 416
_exptl_crystal_size_max 0.30
_exptl_crystal_size_mid 0.15
_exptl_crystal_size_min 0.10
_refine_diff_density_max 0.207
_refine_diff_density_min -0.213
_refine_ls_extinction_method none
_refine_ls_goodness_of_fit_ref 0.836
_refine_ls_hydrogen_treatment constr
_refine_ls_matrix_type full
_refine_ls_number_parameters 120
_refine_ls_number_reflns 2829
_refine_ls_number_restraints 0
_refine_ls_restrained_S_all 0.836
_refine_ls_R_factor_all 0.1166
_refine_ls_R_factor_gt 0.0414
_refine_ls_shift/su_max 0.001
_refine_ls_shift/su_mean <0.001
_refine_ls_structure_factor_coef Fsqd
_refine_ls_weighting_details 'calc w=1/[\s^2^(Fo^2^)+(0.0367P)^2^] where P=(Fo^2^+2Fc^2^)/3'
_refine_ls_weighting_scheme calc
_refine_ls_wR_factor_gt 0.0785
_refine_ls_wR_factor_ref 0.0927
_reflns_number_gt 1319
_reflns_number_total 2829
_reflns_threshold_expression 'I > 2\s(I)'
_cod_data_source_file ci6568.cif
_cod_data_source_block I
_cod_depositor_comments
;
The following automatic conversions were performed:
'_symmetry_cell_setting' value 'Monoclinic' changed to 'monoclinic'
according to '/home/saulius/struct/CIF-dictionaries/cif_core.dic'
dictionary named 'cif_core.dic' version 2.4.1 from 2010-06-29.

Automatic conversion script
Id: cif_fix_enum 1527 2010-12-29 10:47:43Z saulius 

The following automatic conversions were performed:

'_symmetry_cell_setting' value 'Monoclinic' changed to 'monoclinic'
according to /home/saulius/struct/CIF-dictionaries/cif_core.dic
dictionary named 'cif_core.dic' version 2.4.1 from 2010-06-29.

Automatic conversion script
Id: cif_fix_values 1715 2011-07-08 13:25:40Z adriana 
;
_cod_original_sg_symbol_H-M 'P 21/c'
_cod_database_code 2205677
_cod_database_fobs_code 2205677

loop_
_symmetry_equiv_pos_as_xyz
'x, y, z'
'-x, y+1/2, -z+1/2'
'-x, -y, -z'
'x, -y-1/2, z-1/2'

loop_
_atom_site_label
_atom_site_fract_x
_atom_site_fract_y
_atom_site_fract_z
_atom_site_U_iso_or_equiv
_atom_site_adp_type
_atom_site_calc_flag
_atom_site_refinement_flags
_atom_site_occupancy
_atom_site_type_symbol
O1 0.09496(10) 0.40736(17) 0.24550(6) 0.0440(3) Uani d . 1 O
O2 0.17335(12) 0.71614(18) 0.19082(6) 0.0560(4) Uani d . 1 O
O3 0.14638(11) 0.55468(16) 0.03754(6) 0.0467(3) Uani d . 1 O
O4 0.14021(12) 0.31326(15) -0.06470(7) 0.0523(3) Uani d . 1 O
O5 0.13372(11) 0.17466(16) 0.05629(7) 0.0504(3) Uani d . 1 O
N1 0.14016(12) 0.3422(2) 0.01044(8) 0.0364(3) Uani d . 1 N
N2 0.09190(11) 0.66803(17) 0.38411(7) 0.0321(3) Uani d . 1 N
C1 0.14300(14) 0.6012(2) 0.25169(9) 0.0328(3) Uani d . 1 C
C2 0.17719(13) 0.7413(2) 0.33314(8) 0.0293(3) Uani d . 1 C
C3 0.31288(15) 0.6977(2) 0.38471(9) 0.0393(4) Uani d . 1 C
C4 0.41433(17) 0.7766(3) 0.34429(11) 0.0565(5) Uani d . 1 C
C5 0.5430(2) 0.7065(5) 0.40116(16) 0.0951(8) Uani d . 1 C
H5A 0.6069 0.7468 0.3739 0.143 Uiso calc R 1 H
H5B 0.5447 0.5383 0.4115 0.143 Uiso calc R 1 H
H5C 0.5583 0.7903 0.4539 0.143 Uiso calc R 1 H
C6 0.4070(2) 1.0423(4) 0.32614(17) 0.0969(8) Uani d . 1 C
H6A 0.3308 1.0770 0.2831 0.145 Uiso calc R 1 H
H6B 0.4782 1.0899 0.3071 0.145 Uiso calc R 1 H
H6C 0.4073 1.1276 0.3768 0.145 Uiso calc R 1 H
H1 0.0128 0.6947 0.3569 0.050 Uiso d . 1 H
H2 0.1073 0.7559 0.4294 0.050 Uiso d . 1 H
H3 0.0987 0.5190 0.3958 0.050 Uiso d . 1 H
H4 0.3267 0.5286 0.3994 0.050 Uiso d . 1 H
H5 0.3229 0.7959 0.4395 0.050 Uiso d . 1 H
H6 0.1597 0.6333 0.1429 0.050 Uiso d . 1 H
H7 0.1593 0.9173 0.3176 0.050 Uiso d . 1 H
H8 0.3971 0.6815 0.2892 0.050 Uiso d . 1 H

loop_
_atom_site_aniso_label
_atom_site_aniso_U_11
_atom_site_aniso_U_22
_atom_site_aniso_U_33
_atom_site_aniso_U_12
_atom_site_aniso_U_13
_atom_site_aniso_U_23
O1 0.0565(8) 0.0432(6) 0.0319(6) -0.0124(5) 0.0114(5) -0.0082(4)
O2 0.0873(10) 0.0599(6) 0.0250(6) -0.0287(6) 0.0225(6) -0.0091(5)
O3 0.0760(9) 0.0358(5) 0.0292(6) 0.0022(5) 0.0159(6) -0.0051(4)
O4 0.0911(10) 0.0399(6) 0.0332(6) -0.0031(6) 0.0292(6) -0.0045(5)
O5 0.0617(8) 0.0445(6) 0.0510(7) 0.0053(5) 0.0258(6) 0.0187(5)
N1 0.0413(9) 0.0381(6) 0.0310(7) 0.0038(6) 0.0120(6) 0.0041(6)
N2 0.0381(8) 0.0333(6) 0.0264(6) 0.0015(5) 0.0112(6) -0.0005(5)
C1 0.0330(9) 0.0394(8) 0.0259(8) 0.0012(7) 0.0076(7) -0.0018(6)
C2 0.0347(9) 0.0325(7) 0.0219(7) -0.0011(6) 0.0097(6) -0.0009(5)
C3 0.0363(10) 0.0471(8) 0.0325(8) -0.0020(7) 0.0061(7) -0.0055(6)
C4 0.0389(11) 0.0871(12) 0.0460(11) -0.0112(10) 0.0155(9) -0.0187(9)
C5 0.0409(13) 0.154(2) 0.0860(18) -0.0087(14) 0.0105(13) -0.0174(15)
C6 0.0861(19) 0.1035(17) 0.116(2) -0.0366(14) 0.0529(16) 0.0157(15)

loop_
_atom_type_symbol
_atom_type_description
_atom_type_scat_dispersion_real
_atom_type_scat_dispersion_imag
_atom_type_scat_source
C C 0.0033 0.0016 'International Tables Vol C Tables 4.2.6.8 and 6.1.1.4'
H H 0.0000 0.0000 'International Tables Vol C Tables 4.2.6.8 and 6.1.1.4'
N N 0.0061 0.0033 'International Tables Vol C Tables 4.2.6.8 and 6.1.1.4'
O O 0.0106 0.0060 'International Tables Vol C Tables 4.2.6.8 and 6.1.1.4'

loop_
_geom_angle_atom_site_label_1
_geom_angle_atom_site_label_2
_geom_angle_atom_site_label_3
_geom_angle
_geom_angle_publ_flag
O5 N1 O4 121.81(11) yes
O5 N1 O3 121.06(12) yes
O4 N1 O3 117.13(11) yes
O1 C1 O2 125.49(13) yes
O1 C1 C2 123.02(13) yes
O2 C1 C2 111.48(12) yes
N2 C2 C1 108.24(11) yes
N2 C2 C3 108.67(11) yes
C1 C2 C3 112.28(12) yes
C4 C3 C2 116.08(14) yes
C3 C4 C6 111.54(15) yes
C3 C4 C5 109.35(17) yes
C6 C4 C5 111.42(18) yes
C1 O2 H6 114.00 no
C2 N2 H1 111.00 no
C2 N2 H2 109.00 no
H1 N2 H2 106.00 no
C2 N2 H3 112.00 no
H1 N2 H3 107.00 no
H2 N2 H3 112.00 no
N2 C2 H7 107.00 no
C1 C2 H7 107.00 no
C3 C2 H7 113.00 no
C4 C3 H4 108.00 no
C2 C3 H4 111.00 no
C4 C3 H5 108.00 no
C2 C3 H5 105.00 no
H4 C3 H5 109.00 no
C3 C4 H8 105.00 no
C6 C4 H8 111.00 no
C5 C4 H8 109.00 no
C4 C5 H5A 109.5 no
C4 C5 H5B 109.5 no
H5A C5 H5B 109.5 no
C4 C5 H5C 109.5 no
H5A C5 H5C 109.5 no
H5B C5 H5C 109.5 no
C4 C6 H6A 109.5 no
C4 C6 H6B 109.5 no
H6A C6 H6B 109.5 no
C4 C6 H6C 109.5 no
H6A C6 H6C 109.5 no
H6B C6 H6C 109.5 no

loop_
_geom_bond_atom_site_label_1
_geom_bond_atom_site_label_2
_geom_bond_distance
_geom_bond_publ_flag
O1 C1 1.2037(15) yes
O2 C1 1.3083(17) yes
O3 N1 1.2698(13) yes
O4 N1 1.2455(14) yes
O5 N1 1.2200(14) yes
N2 C2 1.4783(17) yes
C1 C2 1.5097(19) yes
C2 C3 1.526(2) yes
C3 C4 1.515(2) yes
C4 C6 1.520(2) yes
C4 C5 1.523(3) yes
O2 H6 0.89 no
N2 H1 0.88 no
N2 H2 0.87 no
N2 H3 0.86 no
C2 H7 1.03 no
C3 H4 0.98 no
C3 H5 1.04 no
C4 H8 1.02 no
C5 H5A 0.96 no
C5 H5B 0.96 no
C5 H5C 0.96 no
C6 H6A 0.96 no
C6 H6B 0.96 no
C6 H6C 0.96 no

loop_
_geom_hbond_atom_site_label_D
_geom_hbond_atom_site_label_H
_geom_hbond_atom_site_label_A
_geom_hbond_site_symmetry_A
_geom_hbond_distance_DH
_geom_hbond_distance_HA
_geom_hbond_distance_DA
_geom_hbond_angle_DHA
O2 H6 O3 1_555 0.89 1.75 2.6170(10) 162
C2 H7 O4 4_576 1.03 2.51 3.102(2) 116
C4 H8 O2 1_555 1.02 2.56 3.146(2) 116
C5 H5A O5 2_655 0.96 2.81 3.448(2) 125
C6 H6A O2 1_555 0.96 2.83 3.439(2) 122
N2 H1 O5 2_555 0.88 2.43 2.913(2) 115
N2 H1 O1 2_555 0.88 2.14 2.8650(10) 139
N2 H2 O4 4_576 0.87 2.45 3.0410(10) 126
N2 H2 O3 4_576 0.87 2.01 2.8850(10) 177
N2 H3 O5 4_566 0.86 2.78 3.349(2) 125
N2 H3 O4 4_566 0.86 1.99 2.8400(10) 171

loop_
_geom_torsion_atom_site_label_1
_geom_torsion_atom_site_label_2
_geom_torsion_atom_site_label_3
_geom_torsion_atom_site_label_4
_geom_torsion
_geom_torsion_publ_flag
O1 C1 C2 N2 -27.18(19) no
O2 C1 C2 N2 153.48(12) no
O1 C1 C2 C3 92.77(17) no
O2 C1 C2 C3 -86.57(15) no
N2 C2 C3 C4 -176.47(11) no
C1 C2 C3 C4 63.83(16) no
C2 C3 C4 C6 59.81(19) no
C2 C3 C4 C5 -176.49(14) no
